data_1565095
loop_
_publ_author_name
'Enomoto, Riku'
'Hoshi, Megumi'
'Oyama, Hironaga'
'Agata, Hideki'
'Kurokawa, Shinichi'
'Kuma, Hitoshi'
'Uekusa, Hidehiro'
'Murakami, Yoichi'

_publ_section_title
;
 van der Waals solid solution crystals for highly efficient in-air photon
 upconversion under subsolar irradiance.
;
_journal_issue 12
_journal_name_full 'Materials horizons'
_journal_page_first 3449
_journal_page_last 3456
_journal_paper_doi 10.1039/d1mh01542g
_journal_volume 8
_journal_year 2021
_chemical_formula_moiety 'C40 H26, 0.2(C2 H6 O)'
_chemical_formula_sum 'C40.4 H27.2 O0.2'
_chemical_formula_weight 515.82
_chemical_melting_point 526
_chemical_name_systematic '9-(4-(naphthalen-1-yl)phenyl)-10-(naphthalen-2-yl)anthracene ethanol solvate'
_space_group_crystal_system monoclinic
_space_group_IT_number 15
_space_group_name_Hall '-I 2ya'
_space_group_name_H-M_alt 'I 1 2/a 1'
_atom_sites_solution_hydrogens geom
_audit_creation_method SHELXL-2017/1
_audit_update_record
;
2021-09-13 deposited with the CCDC.	2021-10-28 downloaded from the CCDC.
;
_cell_angle_alpha 90
_cell_angle_beta 96.653(2)
_cell_angle_gamma 90
_cell_formula_units_Z 8
_cell_length_a 18.8388(4)
_cell_length_b 7.4948(2)
_cell_length_c 38.7701(9)
_cell_measurement_reflns_used 16707
_cell_measurement_temperature 93(2)
_cell_measurement_theta_max 76.501
_cell_measurement_theta_min 4.593
_cell_volume 5437.2(2)
_computing_cell_refinement 'CrysAlisPro 1.171.41.96a (Rigaku OD, 2021)'
_computing_data_collection 'CrysAlisPro 1.171.41.96a (Rigaku OD, 2021)'
_computing_data_reduction 'CrysAlisPro 1.171.41.96a (Rigaku OD, 2021)'
_computing_structure_refinement 'SHELXL-2017/1 (Sheldrick, 2017)'
_computing_structure_solution 'SHELXT 2018/2 (Sheldrick, 2018)'
_diffrn_ambient_temperature 93(2)
_diffrn_detector 'Hybrid Pixel Array Detector'
_diffrn_detector_area_resol_mean 10.0000
_diffrn_detector_type HyPix
_diffrn_measured_fraction_theta_full 0.993
_diffrn_measured_fraction_theta_max 0.949
_diffrn_measurement_device 'four-circle diffractometer'
_diffrn_measurement_device_type 'XtaLAB Synergy R, DW system, HyPix'
_diffrn_measurement_method '\w scans'
_diffrn_radiation_monochromator mirror
_diffrn_radiation_probe x-ray
_diffrn_radiation_type CuK\a
_diffrn_radiation_wavelength 1.54184
_diffrn_reflns_av_R_equivalents 0.0582
_diffrn_reflns_av_unetI/netI 0.0695
_diffrn_reflns_Laue_measured_fraction_full 0.993
_diffrn_reflns_Laue_measured_fraction_max 0.949
_diffrn_reflns_limit_h_max 23
_diffrn_reflns_limit_h_min -18
_diffrn_reflns_limit_k_max 8
_diffrn_reflns_limit_k_min -9
_diffrn_reflns_limit_l_max 48
_diffrn_reflns_limit_l_min -48
_diffrn_reflns_number 16707
_diffrn_reflns_point_group_measured_fraction_full 0.993
_diffrn_reflns_point_group_measured_fraction_max 0.949
_diffrn_reflns_theta_full 67.684
_diffrn_reflns_theta_max 76.501
_diffrn_reflns_theta_min 4.593
_diffrn_source 'Rotating-anode X-ray tube'
_diffrn_source_type 'Rigaku (Cu) X-ray Source'
_exptl_absorpt_coefficient_mu 0.546
_exptl_absorpt_correction_T_max 0.958
_exptl_absorpt_correction_T_min 0.884
_exptl_absorpt_correction_type multi-scan
_exptl_absorpt_process_details
;
CrysAlisPro 1.171.41.96a (Rigaku Oxford Diffraction, 2021)
Empirical absorption correction using spherical harmonics,
implemented in SCALE3 ABSPACK scaling algorithm.
;
_exptl_crystal_colour 'light pink and transparent'
_exptl_crystal_density_diffrn 1.260
_exptl_crystal_description plate
_exptl_crystal_F_000 2170
_exptl_crystal_recrystallization_method
'Recrystallized in a mixture of toluene and ethanol (1:3 by volume),which contained small amount of PtOEP(CAS 31248-39-2).'
_exptl_crystal_size_max 0.150
_exptl_crystal_size_mid 0.120
_exptl_crystal_size_min 0.080
_refine_diff_density_max 0.164
_refine_diff_density_min -0.154
_refine_diff_density_rms 0.036
_refine_ls_extinction_coef 0.00036(5)
_refine_ls_extinction_expression Fc^*^=kFc[1+0.001xFc^2^\l^3^/sin(2\q)]^-1/4^
_refine_ls_extinction_method 'SHELXL-2017/1 (Sheldrick 2017)'
_refine_ls_goodness_of_fit_ref 1.053
_refine_ls_hydrogen_treatment constr
_refine_ls_matrix_type full
_refine_ls_number_parameters 592
_refine_ls_number_reflns 5426
_refine_ls_number_restraints 54
_refine_ls_restrained_S_all 1.054
_refine_ls_R_factor_all 0.0641
_refine_ls_R_factor_gt 0.0470
_refine_ls_shift/su_max 0.001
_refine_ls_shift/su_mean 0.000
_refine_ls_structure_factor_coef Fsqd
_refine_ls_weighting_details 'w=1/[\s^2^(Fo^2^)+(0.0296P)^2^+1.7964P] where P=(Fo^2^+2Fc^2^)/3'
_refine_ls_weighting_scheme calc
_refine_ls_wR_factor_gt 0.1132
_refine_ls_wR_factor_ref 0.1223
_reflns_Friedel_coverage 0.000
_reflns_number_gt 4069
_reflns_number_total 5426
_reflns_threshold_expression 'I > 2\s(I)'
_cod_data_source_file d1mh01542g2.cif
_cod_data_source_block A02
_cod_depositor_comments 'Adding full bibliography for 1565093--1565096.cif.'
_cod_original_sg_symbol_H-M 'I 2/a'
_cod_database_code 1565095
_shelx_shelxl_version_number 2017/1
_shelx_space_group_comment
;
The symmetry employed for this shelxl refinement is uniquely defined
by the following loop, which should always be used as a source of
symmetry information in preference to the above space-group names.
They are only intended as comments.
;
_shelx_estimated_absorpt_t_min 0.923
_shelx_estimated_absorpt_t_max 0.958

loop_
_space_group_symop_operation_xyz
'x, y, z'
'-x+1/2, y, -z'
'x+1/2, y+1/2, z+1/2'
'-x+1, y+1/2, -z+1/2'
'-x, -y, -z'
'x-1/2, -y, z'
'-x+1/2, -y+1/2, -z+1/2'
'x, -y+1/2, z+1/2'

loop_
_atom_site_label
_atom_site_type_symbol
_atom_site_fract_x
_atom_site_fract_y
_atom_site_fract_z
_atom_site_U_iso_or_equiv
_atom_site_adp_type
_atom_site_occupancy
_atom_site_site_symmetry_order
_atom_site_calc_flag
_atom_site_refinement_flags_posn
_atom_site_refinement_flags_adp
_atom_site_refinement_flags_occupancy
_atom_site_disorder_assembly
_atom_site_disorder_group
C11 C 0.78363(7) 0.2776(2) 0.65322(4) 0.0290(3) Uani 1 1 d . . . . .
C12 C 0.75239(7) 0.39286(19) 0.67576(4) 0.0285(3) Uani 1 1 d . . . . .
C13 C 0.76953(8) 0.3839(2) 0.71271(4) 0.0336(3) Uani 1 1 d . . . . .
H13 H 0.803460 0.298567 0.722373 0.040 Uiso 1 1 calc R U . . .
C14 C 0.73833(8) 0.4947(2) 0.73421(4) 0.0363(4) Uani 1 1 d . . . . .
H14 H 0.750390 0.485311 0.758619 0.044 Uiso 1 1 calc R U . . .
C15 C 0.68803(9) 0.6241(2) 0.72059(4) 0.0368(4) Uani 1 1 d . . . . .
H15 H 0.666271 0.700677 0.735827 0.044 Uiso 1 1 calc R U . . .
C16 C 0.67089(8) 0.6387(2) 0.68569(4) 0.0350(3) Uani 1 1 d . . . . .
H16 H 0.637768 0.727731 0.676861 0.042 Uiso 1 1 calc R U . . .
C17 C 0.70122(7) 0.52409(19) 0.66193(4) 0.0290(3) Uani 1 1 d . . . . .
C18 C 0.68222(7) 0.53704(19) 0.62589(4) 0.0272(3) Uani 1 1 d . . . . .
C19 C 0.71200(7) 0.41904(18) 0.60336(3) 0.0254(3) Uani 1 1 d . . . . .
C20 C 0.69173(7) 0.42356(19) 0.56660(4) 0.0283(3) Uani 1 1 d . . . . .
H20 H 0.657617 0.508859 0.557097 0.034 Uiso 1 1 calc R U . . .
C21 C 0.72046(7) 0.3081(2) 0.54515(4) 0.0302(3) Uani 1 1 d . . . . .
H21 H 0.705701 0.312148 0.520884 0.036 Uiso 1 1 calc R U . . .
C22 C 0.77232(8) 0.1812(2) 0.55857(4) 0.0326(3) Uani 1 1 d . . . . .
H22 H 0.792570 0.102140 0.543238 0.039 Uiso 1 1 calc R U . . .
C23 C 0.79315(7) 0.1723(2) 0.59328(4) 0.0310(3) Uani 1 1 d . . . . .
H23 H 0.828053 0.086855 0.601861 0.037 Uiso 1 1 calc R U . . .
C24 C 0.76377(7) 0.28854(18) 0.61718(4) 0.0261(3) Uani 1 1 d . . . . .
C25 C 0.63030(7) 0.6785(2) 0.61225(4) 0.0294(3) Uani 1 1 d . . . . .
C26 C 0.55733(8) 0.6473(2) 0.60771(4) 0.0358(4) Uani 1 1 d . . . . .
H26 H 0.539749 0.531060 0.611540 0.043 Uiso 1 1 calc R U . . .
C27 C 0.50955(8) 0.7839(2) 0.59765(4) 0.0371(4) Uani 1 1 d . . . . .
H27A H 0.460478 0.754869 0.592059 0.045 Uiso 0.5100(16) 1 calc R U P A 1
H27B H 0.459513 0.764313 0.596528 0.045 Uiso 0.4900(16) 1 calc R U P A -2
C30 C 0.65393(9) 0.8478(2) 0.60560(5) 0.0503(5) Uani 1 1 d . . . . .
H30A H 0.702783 0.872880 0.603775 0.060 Uiso 0.5100(16) 1 calc R U P A 1
H30B H 0.703115 0.872207 0.612183 0.060 Uiso 0.4900(16) 1 calc R U P A -2
C1A C 0.8308(2) 0.1307(5) 0.66756(12) 0.0269(9) Uani 0.674(3) 1 d . . P B 1
C2A C 0.80430(16) -0.0402(3) 0.67442(6) 0.0331(6) Uani 0.674(3) 1 d . . P B 1
H2A H 0.754654 -0.063527 0.669198 0.040 Uiso 0.674(3) 1 calc R U P B 1
C3A C 0.84831(12) -0.1727(3) 0.68837(6) 0.0363(6) Uani 0.674(3) 1 d . . P B 1
H3A H 0.828563 -0.286347 0.692441 0.044 Uiso 0.674(3) 1 calc R U P B 1
C4A C 0.9210(4) -0.1459(6) 0.69675(16) 0.0339(11) Uani 0.674(3) 1 d . . P B 1
C5A C 0.9706(2) -0.2795(5) 0.71050(9) 0.0462(8) Uani 0.674(3) 1 d . . P B 1
H5A H 0.953512 -0.395762 0.714792 0.055 Uiso 0.674(3) 1 calc R U P B 1
C6A C 1.0422(5) -0.2437(9) 0.7176(3) 0.0517(15) Uani 0.674(3) 1 d . U P B 1
H6A H 1.073657 -0.333302 0.727769 0.062 Uiso 0.674(3) 1 calc R U P B 1
C7A C 1.0687(2) -0.0793(7) 0.71023(11) 0.0628(11) Uani 0.674(3) 1 d . . P B 1
H7A H 1.118775 -0.058753 0.714010 0.075 Uiso 0.674(3) 1 calc R U P B 1
C8A C 1.02438(17) 0.0552(5) 0.69753(8) 0.0568(9) Uani 0.674(3) 1 d . . P B 1
H8A H 1.043556 0.169877 0.693820 0.068 Uiso 0.674(3) 1 calc R U P B 1
C9A C 0.9504(2) 0.0254(7) 0.68986(11) 0.0372(10) Uani 0.674(3) 1 d . . P B 1
C10A C 0.90275(17) 0.1607(4) 0.67565(6) 0.0340(6) Uani 0.674(3) 1 d . . P B 1
H10A H 0.921301 0.275754 0.671619 0.041 Uiso 0.674(3) 1 calc R U P B 1
C1B C 0.8514(4) 0.1750(12) 0.6689(2) 0.0225(17) Uani 0.326(3) 1 d . U P B 2
C2B C 0.9189(3) 0.2632(11) 0.67548(15) 0.0419(14) Uani 0.326(3) 1 d . . P B 2
H2B H 0.922819 0.385395 0.669477 0.050 Uiso 0.326(3) 1 calc R U P B 2
C3B C 0.9771(3) 0.1749(8) 0.69015(15) 0.0475(16) Uani 0.326(3) 1 d . . P B 2
H3B H 1.020957 0.237312 0.695019 0.057 Uiso 0.326(3) 1 calc R U P B 2
C4B C 0.9744(5) -0.0038(15) 0.6983(2) 0.042(2) Uani 0.326(3) 1 d . . P B 2
C5B C 1.0346(4) -0.1070(17) 0.7125(2) 0.062(2) Uani 0.326(3) 1 d . U P B 2
H5B H 1.079272 -0.049372 0.718485 0.075 Uiso 0.326(3) 1 calc R U P B 2
C6B C 1.0291(11) -0.296(2) 0.7178(6) 0.064(4) Uani 0.326(3) 1 d . U P B 2
H6B H 1.070484 -0.366620 0.723866 0.076 Uiso 0.326(3) 1 calc R U P B 2
C7B C 0.9625(5) -0.3699(13) 0.7139(2) 0.062(2) Uani 0.326(3) 1 d . U P B 2
H7B H 0.956628 -0.489607 0.721122 0.074 Uiso 0.326(3) 1 calc R U P B 2
C8B C 0.9046(4) -0.2768(10) 0.69997(14) 0.0487(16) Uani 0.326(3) 1 d . . P B 2
H8B H 0.859555 -0.334488 0.695547 0.058 Uiso 0.326(3) 1 calc R U P B 2
C9B C 0.9109(8) -0.0929(14) 0.6919(3) 0.034(2) Uani 0.326(3) 1 d . U P B 2
C10B C 0.8469(3) 0.0005(7) 0.67720(12) 0.0304(12) Uani 0.326(3) 1 d . . P B 2
H10B H 0.802384 -0.060268 0.673493 0.037 Uiso 0.326(3) 1 calc R U P B 2
C31A C 0.4726(3) 1.0929(9) 0.58861(14) 0.0274(10) Uani 0.5100(16) 1 d . . P A 1
C29A C 0.5996(3) 0.9844(9) 0.60158(13) 0.0320(11) Uani 0.5100(16) 1 d . . P A 1
H29A H 0.613800 1.106070 0.603151 0.038 Uiso 0.5100(16) 1 calc R U P A 1
C28A C 0.5283(8) 0.945(2) 0.5956(3) 0.0271(17) Uani 0.5100(16) 1 d . . P A 1
C32A C 0.4649(2) 1.2117(5) 0.61432(10) 0.0296(7) Uani 0.5100(16) 1 d . . P A 1
H32 H 0.494400 1.202787 0.635856 0.036 Uiso 0.5100(16) 1 calc R U P A 1
C33A C 0.4134(2) 1.3484(5) 0.60915(11) 0.0341(9) Uani 0.5100(16) 1 d . . P A 1
H33 H 0.406947 1.427535 0.627683 0.041 Uiso 0.5100(16) 1 calc R U P A 1
C34A C 0.3730(2) 1.3687(7) 0.57820(14) 0.0343(9) Uani 0.5100(16) 1 d . . P A 1
H34 H 0.339329 1.463259 0.575028 0.041 Uiso 0.5100(16) 1 calc R U P A 1
C35A C 0.38067(14) 1.2502(4) 0.55061(8) 0.0301(6) Uani 0.5100(16) 1 d . . P A 1
C36A C 0.34043(15) 1.2688(4) 0.51761(8) 0.0359(7) Uani 0.5100(16) 1 d . . P A 1
H36 H 0.306492 1.362676 0.513986 0.043 Uiso 0.5100(16) 1 calc R U P A 1
C37A C 0.3491(3) 1.1559(7) 0.49102(12) 0.0399(12) Uani 0.5100(16) 1 d . . P A 1
H37 H 0.322694 1.173704 0.468895 0.048 Uiso 0.5100(16) 1 calc R U P A 1
C38A C 0.39733(15) 1.0128(4) 0.49632(7) 0.0348(7) Uani 0.5100(16) 1 d . . P A 1
H38 H 0.402265 0.931737 0.477915 0.042 Uiso 0.5100(16) 1 calc R U P A 1
C39A C 0.43726(14) 0.9892(4) 0.52785(7) 0.0300(6) Uani 0.5100(16) 1 d . . P A 1
H39 H 0.469883 0.892319 0.530939 0.036 Uiso 0.5100(16) 1 calc R U P A 1
C40A C 0.43079(13) 1.1063(4) 0.55576(7) 0.0263(6) Uani 0.5100(16) 1 d . . P A 1
C28B C 0.5384(9) 0.966(2) 0.5884(3) 0.0299(19) Uani 0.4900(16) 1 d . . P A -2
C29B C 0.6129(3) 0.9849(9) 0.59030(14) 0.0307(11) Uani 0.4900(16) 1 d . . P A -2
H29B H 0.634070 1.087724 0.581426 0.037 Uiso 0.4900(16) 1 calc R U P A -2
C31B C 0.4896(3) 1.1152(8) 0.57969(14) 0.0257(10) Uani 0.4900(16) 1 d . . P A -2
C32B C 0.4407(2) 1.1588(6) 0.60243(11) 0.0312(8) Uani 0.4900(16) 1 d . . P A -2
H32B H 0.439377 1.089402 0.622858 0.037 Uiso 0.4900(16) 1 calc R U P A -2
C33B C 0.3925(2) 1.3037(6) 0.59614(15) 0.0350(9) Uani 0.4900(16) 1 d . . P A -2
H33B H 0.358780 1.328286 0.611937 0.042 Uiso 0.4900(16) 1 calc R U P A -2
C34B C 0.3946(2) 1.4070(6) 0.56758(13) 0.0383(10) Uani 0.4900(16) 1 d . . P A -2
H34B H 0.362429 1.504517 0.563755 0.046 Uiso 0.4900(16) 1 calc R U P A -2
C35B C 0.44327(16) 1.3730(4) 0.54351(8) 0.0336(7) Uani 0.4900(16) 1 d . . P A -2
C36B C 0.44636(17) 1.4805(5) 0.51373(9) 0.0417(8) Uani 0.4900(16) 1 d . . P A -2
H36B H 0.415585 1.580915 0.510223 0.050 Uiso 0.4900(16) 1 calc R U P A -2
C37B C 0.49235(19) 1.4440(5) 0.48990(9) 0.0441(8) Uani 0.4900(16) 1 d . . P A -2
H37B H 0.494032 1.519498 0.470325 0.053 Uiso 0.4900(16) 1 calc R U P A -2
C38B C 0.53709(17) 1.2942(5) 0.49451(8) 0.0419(8) Uani 0.4900(16) 1 d . . P A -2
H38B H 0.568130 1.267121 0.477592 0.050 Uiso 0.4900(16) 1 calc R U P A -2
C39B C 0.53676(16) 1.1862(4) 0.52310(8) 0.0329(7) Uani 0.4900(16) 1 d . . P A -2
H39B H 0.567414 1.085266 0.525642 0.040 Uiso 0.4900(16) 1 calc R U P A -2
C40B C 0.49108(14) 1.2236(4) 0.54893(8) 0.0275(6) Uani 0.4900(16) 1 d . . P A -2
C51 C 0.2341(7) 1.2194(18) 0.5082(4) 0.048(4) Uani 0.198(3) 1 d . U P C -2
H51A H 0.219092 1.343926 0.502852 0.057 Uiso 0.198(3) 1 calc R U P C -2
H51B H 0.251479 1.213274 0.533225 0.057 Uiso 0.198(3) 1 calc R U P C -2
C52 C 0.2922(6) 1.177(2) 0.4888(4) 0.042(3) Uani 0.198(3) 1 d . U P C -2
H52A H 0.273497 1.150051 0.464715 0.063 Uiso 0.198(3) 1 calc R U P C -2
H52B H 0.317855 1.072658 0.499175 0.063 Uiso 0.198(3) 1 calc R U P C -2
H52C H 0.324887 1.278707 0.489289 0.063 Uiso 0.198(3) 1 calc R U P C -2
O50 O 0.1714(6) 1.1028(12) 0.5013(2) 0.045(2) Uani 0.198(3) 1 d . U P C -2
H50 H 0.181456 1.000662 0.509303 0.068 Uiso 0.198(3) 1 calc R U P C -2

loop_
_atom_site_aniso_label
_atom_site_aniso_U_11
_atom_site_aniso_U_22
_atom_site_aniso_U_33
_atom_site_aniso_U_23
_atom_site_aniso_U_13
_atom_site_aniso_U_12
C11 0.0307(7) 0.0282(7) 0.0284(7) 0.0049(6) 0.0047(6) 0.0017(6)
C12 0.0320(7) 0.0264(7) 0.0275(7) 0.0043(6) 0.0047(6) -0.0013(6)
C13 0.0412(8) 0.0314(8) 0.0282(7) 0.0066(6) 0.0035(6) 0.0007(7)
C14 0.0486(9) 0.0342(8) 0.0265(7) 0.0022(6) 0.0057(6) -0.0039(7)
C15 0.0467(9) 0.0325(8) 0.0328(8) -0.0026(6) 0.0112(7) 0.0008(7)
C16 0.0403(8) 0.0313(8) 0.0340(8) 0.0001(6) 0.0065(6) 0.0054(7)
C17 0.0304(7) 0.0279(7) 0.0294(7) 0.0025(6) 0.0063(6) -0.0004(6)
C18 0.0256(7) 0.0254(7) 0.0307(7) 0.0035(6) 0.0044(5) -0.0005(6)
C19 0.0245(6) 0.0248(7) 0.0272(7) 0.0027(6) 0.0047(5) -0.0018(6)
C20 0.0275(7) 0.0280(7) 0.0293(7) 0.0068(6) 0.0034(6) -0.0016(6)
C21 0.0308(7) 0.0368(8) 0.0234(7) 0.0023(6) 0.0045(6) -0.0042(6)
C22 0.0341(7) 0.0354(8) 0.0301(7) -0.0010(6) 0.0109(6) 0.0014(7)
C23 0.0299(7) 0.0318(8) 0.0321(7) 0.0024(6) 0.0064(6) 0.0044(6)
C24 0.0257(6) 0.0245(7) 0.0285(7) 0.0033(6) 0.0053(5) -0.0013(6)
C25 0.0312(7) 0.0285(7) 0.0278(7) 0.0002(6) 0.0010(6) 0.0039(6)
C26 0.0321(8) 0.0362(8) 0.0387(8) 0.0043(7) 0.0027(6) 0.0009(7)
C27 0.0301(8) 0.0423(10) 0.0379(8) -0.0009(7) -0.0010(6) 0.0059(7)
C30 0.0348(8) 0.0327(9) 0.0784(13) 0.0125(9) -0.0149(8) -0.0033(7)
C1A 0.025(2) 0.029(2) 0.0264(13) -0.0009(14) 0.0026(15) -0.0018(14)
C2A 0.0297(14) 0.0279(12) 0.0413(13) 0.0041(10) 0.0025(10) -0.0006(11)
C3A 0.0388(13) 0.0273(12) 0.0434(13) 0.0093(10) 0.0070(10) 0.0013(10)
C4A 0.045(2) 0.028(3) 0.029(2) 0.0102(19) 0.0060(15) 0.004(2)
C5A 0.049(2) 0.046(2) 0.0432(16) 0.0108(17) 0.0026(13) 0.0112(17)
C6A 0.049(3) 0.049(4) 0.051(2) 0.004(3) -0.014(2) 0.019(3)
C7A 0.0310(18) 0.080(3) 0.073(2) 0.0095(19) -0.0126(18) 0.010(2)
C8A 0.0306(16) 0.061(2) 0.077(2) 0.0154(16) -0.0031(13) 0.0001(15)
C9A 0.032(2) 0.045(2) 0.034(2) 0.0040(15) 0.0007(15) -0.0002(19)
C10A 0.0307(17) 0.0339(16) 0.0368(13) 0.0060(11) 0.0021(11) -0.0069(13)
C1B 0.013(4) 0.031(4) 0.023(2) 0.000(3) 0.000(3) -0.004(3)
C2B 0.027(3) 0.047(4) 0.050(3) 0.006(3) 0.001(2) -0.009(3)
C3B 0.020(2) 0.059(4) 0.063(4) -0.001(3) -0.001(2) -0.014(3)
C4B 0.043(6) 0.057(5) 0.026(4) -0.008(4) 0.005(3) 0.002(5)
C5B 0.035(4) 0.086(6) 0.062(4) -0.004(4) -0.010(4) 0.016(5)
C6B 0.059(8) 0.064(8) 0.066(6) 0.001(6) -0.003(5) 0.030(7)
C7B 0.076(5) 0.055(5) 0.057(4) 0.011(4) 0.018(3) 0.022(4)
C8B 0.060(4) 0.045(4) 0.043(3) 0.008(3) 0.011(3) 0.022(3)
C9B 0.060(6) 0.024(5) 0.018(3) 0.009(3) 0.011(3) 0.000(4)
C10B 0.034(3) 0.032(3) 0.027(2) 0.003(2) 0.009(2) -0.006(3)
C31A 0.021(3) 0.032(2) 0.031(3) 0.002(2) 0.0092(16) -0.0026(19)
C29A 0.032(3) 0.0279(18) 0.036(3) 0.006(2) 0.004(2) -0.0054(18)
C28A 0.027(4) 0.028(4) 0.026(4) 0.000(3) -0.002(3) 0.004(3)
C32A 0.0264(18) 0.0293(18) 0.0324(19) 0.0019(14) 0.0000(14) 0.0015(14)
C33A 0.034(2) 0.031(2) 0.038(2) -0.0035(16) 0.0050(16) 0.0006(16)
C34A 0.031(2) 0.032(2) 0.040(3) 0.0045(19) 0.0022(18) 0.0077(18)
C35A 0.0245(13) 0.0283(15) 0.0380(16) 0.0053(12) 0.0053(11) -0.0022(11)
C36A 0.0303(14) 0.0340(16) 0.0426(18) 0.0132(14) 0.0001(13) 0.0006(13)
C37A 0.040(3) 0.046(3) 0.033(2) 0.0135(17) -0.0014(16) -0.0104(19)
C38A 0.0317(15) 0.0442(18) 0.0290(14) 0.0022(13) 0.0058(12) -0.0049(14)
C39A 0.0271(13) 0.0326(15) 0.0311(14) 0.0048(12) 0.0072(11) -0.0013(12)
C40A 0.0214(12) 0.0286(14) 0.0292(14) 0.0065(11) 0.0050(10) -0.0017(11)
C28B 0.039(5) 0.025(3) 0.025(5) 0.004(3) -0.001(3) -0.002(3)
C29B 0.027(3) 0.0281(19) 0.037(3) 0.009(2) 0.0029(19) -0.0020(17)
C31B 0.020(2) 0.027(2) 0.031(3) -0.0031(19) 0.0025(16) 0.0004(18)
C32B 0.027(2) 0.034(2) 0.032(2) 0.0028(16) 0.0000(17) -0.0051(17)
C33B 0.026(2) 0.035(2) 0.043(3) -0.009(2) 0.0019(19) 0.0008(18)
C34B 0.034(2) 0.031(2) 0.048(3) -0.0015(19) -0.0044(18) 0.0077(18)
C35B 0.0305(15) 0.0269(15) 0.0405(17) 0.0015(13) -0.0081(13) -0.0038(13)
C36B 0.0373(17) 0.0329(17) 0.051(2) 0.0106(15) -0.0120(15) -0.0039(14)
C37B 0.0471(19) 0.046(2) 0.0378(18) 0.0163(15) -0.0036(16) -0.0060(17)
C38B 0.0395(17) 0.054(2) 0.0316(16) 0.0107(15) 0.0013(14) -0.0093(16)
C39B 0.0343(15) 0.0348(16) 0.0288(15) 0.0050(13) 0.0000(12) -0.0001(13)
C40B 0.0260(13) 0.0238(14) 0.0311(15) 0.0013(12) -0.0033(11) -0.0041(12)
C51 0.065(9) 0.040(5) 0.038(6) 0.002(4) 0.010(6) 0.005(6)
C52 0.030(6) 0.054(8) 0.045(6) -0.011(5) 0.021(5) -0.013(5)
O50 0.047(5) 0.043(5) 0.046(5) 0.013(4) 0.008(4) 0.002(4)

loop_
_atom_type_symbol
_atom_type_description
_atom_type_scat_dispersion_real
_atom_type_scat_dispersion_imag
_atom_type_scat_source
C C 0.0181 0.0091 'International Tables Vol C Tables 4.2.6.8 and 6.1.1.4'
H H 0.0000 0.0000 'International Tables Vol C Tables 4.2.6.8 and 6.1.1.4'
O O 0.0492 0.0322 'International Tables Vol C Tables 4.2.6.8 and 6.1.1.4'

loop_
_geom_angle_atom_site_label_1
_geom_angle_atom_site_label_2
_geom_angle_atom_site_label_3
_geom_angle
_geom_angle_site_symmetry_1
_geom_angle_site_symmetry_3
_geom_angle_publ_flag
C12 C11 C24 119.98(12) . . ?
C12 C11 C1A 120.0(2) . . ?
C24 C11 C1A 119.6(2) . . ?
C12 C11 C1B 116.5(4) . . ?
C24 C11 C1B 121.9(4) . . ?
C11 C12 C13 122.05(13) . . ?
C11 C12 C17 119.99(13) . . ?
C13 C12 C17 117.96(13) . . ?
C14 C13 C12 121.43(14) . . ?
C14 C13 H13 119.3 . . ?
C12 C13 H13 119.3 . . ?
C13 C14 C15 120.61(14) . . ?
C13 C14 H14 119.7 . . ?
C15 C14 H14 119.7 . . ?
C16 C15 C14 119.90(14) . . ?
C16 C15 H15 120.0 . . ?
C14 C15 H15 120.0 . . ?
C15 C16 C17 121.87(14) . . ?
C15 C16 H16 119.1 . . ?
C17 C16 H16 119.1 . . ?
C18 C17 C16 121.71(13) . . ?
C18 C17 C12 120.07(13) . . ?
C16 C17 C12 118.21(13) . . ?
C17 C18 C19 120.06(12) . . ?
C17 C18 C25 118.76(12) . . ?
C19 C18 C25 121.18(12) . . ?
C18 C19 C20 121.62(12) . . ?
C18 C19 C24 119.88(12) . . ?
C20 C19 C24 118.50(12) . . ?
C21 C20 C19 121.06(13) . . ?
C21 C20 H20 119.5 . . ?
C19 C20 H20 119.5 . . ?
C20 C21 C22 120.66(13) . . ?
C20 C21 H21 119.7 . . ?
C22 C21 H21 119.7 . . ?
C23 C22 C21 120.25(13) . . ?
C23 C22 H22 119.9 . . ?
C21 C22 H22 119.9 . . ?
C22 C23 C24 121.53(13) . . ?
C22 C23 H23 119.2 . . ?
C24 C23 H23 119.2 . . ?
C11 C24 C23 122.02(12) . . ?
C11 C24 C19 119.99(12) . . ?
C23 C24 C19 117.99(12) . . ?
C30 C25 C26 117.94(14) . . ?
C30 C25 C18 120.40(13) . . ?
C26 C25 C18 121.57(14) . . ?
C25 C26 C27 120.84(15) . . ?
C25 C26 H26 119.6 . . ?
C27 C26 H26 119.6 . . ?
C28A C27 C26 123.0(7) . . ?
C26 C27 C28B 119.2(7) . . ?
C28A C27 H27A 118.5 . . ?
C26 C27 H27A 118.5 . . ?
C26 C27 H27B 120.4 . . ?
C28B C27 H27B 120.4 . . ?
C29B C30 C25 126.1(3) . . ?
C25 C30 C29A 115.6(3) . . ?
C25 C30 H30A 122.2 . . ?
C29A C30 H30A 122.2 . . ?
C29B C30 H30B 116.9 . . ?
C25 C30 H30B 116.9 . . ?
C10A C1A C2A 117.8(4) . . ?
C10A C1A C11 119.8(3) . . ?
C2A C1A C11 122.4(3) . . ?
C3A C2A C1A 121.6(3) . . ?
C3A C2A H2A 119.2 . . ?
C1A C2A H2A 119.2 . . ?
C2A C3A C4A 121.7(3) . . ?
C2A C3A H3A 119.1 . . ?
C4A C3A H3A 119.1 . . ?
C3A C4A C5A 124.8(4) . . ?
C3A C4A C9A 118.6(4) . . ?
C5A C4A C9A 116.6(5) . . ?
C6A C5A C4A 121.5(5) . . ?
C6A C5A H5A 119.2 . . ?
C4A C5A H5A 119.2 . . ?
C7A C6A C5A 120.4(6) . . ?
C7A C6A H6A 119.8 . . ?
C5A C6A H6A 119.8 . . ?
C8A C7A C6A 121.1(5) . . ?
C8A C7A H7A 119.5 . . ?
C6A C7A H7A 119.5 . . ?
C7A C8A C9A 120.6(4) . . ?
C7A C8A H8A 119.7 . . ?
C9A C8A H8A 119.7 . . ?
C8A C9A C10A 122.2(4) . . ?
C8A C9A C4A 119.7(4) . . ?
C10A C9A C4A 118.1(4) . . ?
C1A C10A C9A 122.2(4) . . ?
C1A C10A H10A 118.9 . . ?
C9A C10A H10A 118.9 . . ?
C10B C1B C2B 118.9(7) . . ?
C10B C1B C11 120.1(6) . . ?
C2B C1B C11 121.0(6) . . ?
C3B C2B C1B 120.7(7) . . ?
C3B C2B H2B 119.6 . . ?
C1B C2B H2B 119.6 . . ?
C2B C3B C4B 121.6(7) . . ?
C2B C3B H3B 119.2 . . ?
C4B C3B H3B 119.2 . . ?
C9B C4B C3B 119.3(8) . . ?
C9B C4B C5B 116.4(10) . . ?
C3B C4B C5B 124.4(10) . . ?
C4B C5B C6B 121.4(13) . . ?
C4B C5B H5B 119.3 . . ?
C6B C5B H5B 119.3 . . ?
C7B C6B C5B 117.8(16) . . ?
C7B C6B H6B 121.1 . . ?
C5B C6B H6B 121.1 . . ?
C8B C7B C6B 121.5(11) . . ?
C8B C7B H7B 119.3 . . ?
C6B C7B H7B 119.3 . . ?
C7B C8B C9B 120.2(9) . . ?
C7B C8B H8B 119.9 . . ?
C9B C8B H8B 119.9 . . ?
C4B C9B C8B 121.9(10) . . ?
C4B C9B C10B 120.3(9) . . ?
C8B C9B C10B 117.8(11) . . ?
C1B C10B C9B 119.1(8) . . ?
C1B C10B H10B 120.4 . . ?
C9B C10B H10B 120.4 . . ?
C32A C31A C40A 121.2(5) . . ?
C32A C31A C28A 118.4(7) . . ?
C40A C31A C28A 120.4(7) . . ?
C28A C29A C30 122.2(8) . . ?
C28A C29A H29A 118.9 . . ?
C30 C29A H29A 118.9 . . ?
C27 C28A C29A 118.3(12) . . ?
C27 C28A C31A 120.9(10) . . ?
C29A C28A C31A 120.8(11) . . ?
C31A C32A C33A 120.2(4) . . ?
C31A C32A H32 119.9 . . ?
C33A C32A H32 119.9 . . ?
C34A C33A C32A 121.0(4) . . ?
C34A C33A H33 119.5 . . ?
C32A C33A H33 119.5 . . ?
C33A C34A C35A 120.4(4) . . ?
C33A C34A H34 119.8 . . ?
C35A C34A H34 119.8 . . ?
C34A C35A C36A 122.2(3) . . ?
C34A C35A C40A 119.5(3) . . ?
C36A C35A C40A 118.4(3) . . ?
C37A C36A C35A 121.7(3) . . ?
C37A C36A H36 119.2 . . ?
C35A C36A H36 119.2 . . ?
C36A C37A C38A 119.8(4) . . ?
C36A C37A H37 120.1 . . ?
C38A C37A H37 120.1 . . ?
C39A C38A C37A 120.5(3) . . ?
C39A C38A H38 119.7 . . ?
C37A C38A H38 119.7 . . ?
C38A C39A C40A 121.1(3) . . ?
C38A C39A H39 119.4 . . ?
C40A C39A H39 119.4 . . ?
C39A C40A C31A 123.8(3) . . ?
C39A C40A C35A 118.4(3) . . ?
C31A C40A C35A 117.7(3) . . ?
C29B C28B C31B 122.0(11) . . ?
C29B C28B C27 117.4(12) . . ?
C31B C28B C27 120.4(11) . . ?
C30 C29B C28B 116.9(8) . . ?
C30 C29B H29B 121.5 . . ?
C28B C29B H29B 121.5 . . ?
C32B C31B C40B 118.0(5) . . ?
C32B C31B C28B 118.7(5) . . ?
C40B C31B C28B 123.3(5) . . ?
C31B C32B C33B 122.1(4) . . ?
C31B C32B H32B 119.0 . . ?
C33B C32B H32B 119.0 . . ?
C34B C33B C32B 120.0(4) . . ?
C34B C33B H33B 120.0 . . ?
C32B C33B H33B 120.0 . . ?
C33B C34B C35B 121.5(4) . . ?
C33B C34B H34B 119.3 . . ?
C35B C34B H34B 119.3 . . ?
C34B C35B C36B 122.0(3) . . ?
C34B C35B C40B 119.4(3) . . ?
C36B C35B C40B 118.6(3) . . ?
C37B C36B C35B 121.8(3) . . ?
C37B C36B H36B 119.1 . . ?
C35B C36B H36B 119.1 . . ?
C36B C37B C38B 119.5(3) . . ?
C36B C37B H37B 120.2 . . ?
C38B C37B H37B 120.2 . . ?
C39B C38B C37B 121.1(3) . . ?
C39B C38B H38B 119.5 . . ?
C37B C38B H38B 119.5 . . ?
C38B C39B C40B 120.8(3) . . ?
C38B C39B H39B 119.6 . . ?
C40B C39B H39B 119.6 . . ?
C39B C40B C35B 118.1(3) . . ?
C39B C40B C31B 122.8(3) . . ?
C35B C40B C31B 119.1(3) . . ?
C52 C51 O50 114.8(12) . . ?
C52 C51 H51A 108.6 . . ?
O50 C51 H51A 108.6 . . ?
C52 C51 H51B 108.6 . . ?
O50 C51 H51B 108.6 . . ?
H51A C51 H51B 107.6 . . ?
C51 C52 H52A 109.5 . . ?
C51 C52 H52B 109.5 . . ?
H52A C52 H52B 109.5 . . ?
C51 C52 H52C 109.5 . . ?
H52A C52 H52C 109.5 . . ?
H52B C52 H52C 109.5 . . ?
C51 O50 H50 109.5 . . ?

loop_
_geom_bond_atom_site_label_1
_geom_bond_atom_site_label_2
_geom_bond_distance
_geom_bond_site_symmetry_2
_geom_bond_publ_flag
C11 C12 1.405(2) . ?
C11 C24 1.4064(19) . ?
C11 C1A 1.482(5) . ?
C11 C1B 1.552(9) . ?
C12 C13 1.433(2) . ?
C12 C17 1.437(2) . ?
C13 C14 1.358(2) . ?
C13 H13 0.9500 . ?
C14 C15 1.414(2) . ?
C14 H14 0.9500 . ?
C15 C16 1.359(2) . ?
C15 H15 0.9500 . ?
C16 C17 1.427(2) . ?
C16 H16 0.9500 . ?
C17 C18 1.4047(19) . ?
C18 C19 1.405(2) . ?
C18 C25 1.497(2) . ?
C19 C20 1.4325(19) . ?
C19 C24 1.4402(19) . ?
C20 C21 1.356(2) . ?
C20 H20 0.9500 . ?
C21 C22 1.418(2) . ?
C21 H21 0.9500 . ?
C22 C23 1.359(2) . ?
C22 H22 0.9500 . ?
C23 C24 1.429(2) . ?
C23 H23 0.9500 . ?
C25 C30 1.379(2) . ?
C25 C26 1.385(2) . ?
C26 C27 1.389(2) . ?
C26 H26 0.9500 . ?
C27 C28A 1.261(15) . ?
C27 C28B 1.525(14) . ?
C27 H27A 0.9500 . ?
C27 H27B 0.9500 . ?
C30 C29B 1.378(7) . ?
C30 C29A 1.443(7) . ?
C30 H30A 0.9500 . ?
C30 H30B 0.9500 . ?
C1A C10A 1.374(4) . ?
C1A C2A 1.411(4) . ?
C2A C3A 1.365(3) . ?
C2A H2A 0.9500 . ?
C3A C4A 1.385(8) . ?
C3A H3A 0.9500 . ?
C4A C5A 1.429(6) . ?
C4A C9A 1.435(8) . ?
C5A C6A 1.373(10) . ?
C5A H5A 0.9500 . ?
C6A C7A 1.373(9) . ?
C6A H6A 0.9500 . ?
C7A C8A 1.364(6) . ?
C7A H7A 0.9500 . ?
C8A C9A 1.409(5) . ?
C8A H8A 0.9500 . ?
C9A C10A 1.422(5) . ?
C10A H10A 0.9500 . ?
C1B C10B 1.352(9) . ?
C1B C2B 1.430(8) . ?
C2B C3B 1.348(8) . ?
C2B H2B 0.9500 . ?
C3B C4B 1.378(13) . ?
C3B H3B 0.9500 . ?
C4B C9B 1.37(2) . ?
C4B C5B 1.430(13) . ?
C5B C6B 1.435(18) . ?
C5B H5B 0.9500 . ?
C6B C7B 1.37(2) . ?
C6B H6B 0.9500 . ?
C7B C8B 1.354(11) . ?
C7B H7B 0.9500 . ?
C8B C9B 1.421(9) . ?
C8B H8B 0.9500 . ?
C9B C10B 1.454(13) . ?
C10B H10B 0.9500 . ?
C31A C32A 1.356(7) . ?
C31A C40A 1.421(7) . ?
C31A C28A 1.531(16) . ?
C29A C28A 1.369(17) . ?
C29A H29A 0.9500 . ?
C32A C33A 1.410(5) . ?
C32A H32 0.9500 . ?
C33A C34A 1.353(6) . ?
C33A H33 0.9500 . ?
C34A C35A 1.410(6) . ?
C34A H34 0.9500 . ?
C35A C36A 1.416(4) . ?
C35A C40A 1.433(4) . ?
C36A C37A 1.358(6) . ?
C36A H36 0.9500 . ?
C37A C38A 1.405(6) . ?
C37A H37 0.9500 . ?
C38A C39A 1.370(4) . ?
C38A H38 0.9500 . ?
C39A C40A 1.409(4) . ?
C39A H39 0.9500 . ?
C28B C29B 1.404(17) . ?
C28B C31B 1.463(18) . ?
C29B H29B 0.9500 . ?
C31B C32B 1.387(5) . ?
C31B C40B 1.446(6) . ?
C32B C33B 1.418(6) . ?
C32B H32B 0.9500 . ?
C33B C34B 1.355(7) . ?
C33B H33B 0.9500 . ?
C34B C35B 1.406(6) . ?
C34B H34B 0.9500 . ?
C35B C36B 1.415(5) . ?
C35B C40B 1.437(4) . ?
C36B C37B 1.366(5) . ?
C36B H36B 0.9500 . ?
C37B C38B 1.403(5) . ?
C37B H37B 0.9500 . ?
C38B C39B 1.373(4) . ?
C38B H38B 0.9500 . ?
C39B C40B 1.422(4) . ?
C39B H39B 0.9500 . ?
C51 C52 1.432(17) . ?
C51 O50 1.468(15) . ?
C51 H51A 0.9900 . ?
C51 H51B 0.9900 . ?
C52 H52A 0.9800 . ?
C52 H52B 0.9800 . ?
C52 H52C 0.9800 . ?
O50 H50 0.8400 . ?

loop_
_geom_torsion_atom_site_label_1
_geom_torsion_atom_site_label_2
_geom_torsion_atom_site_label_3
_geom_torsion_atom_site_label_4
_geom_torsion
_geom_torsion_site_symmetry_1
_geom_torsion_site_symmetry_2
_geom_torsion_site_symmetry_3
_geom_torsion_site_symmetry_4
_geom_torsion_publ_flag
C24 C11 C12 C13 178.40(13) . . . . ?
C1A C11 C12 C13 5.8(3) . . . . ?
C1B C11 C12 C13 -15.6(4) . . . . ?
C24 C11 C12 C17 -1.2(2) . . . . ?
C1A C11 C12 C17 -173.9(2) . . . . ?
C1B C11 C12 C17 164.8(3) . . . . ?
C11 C12 C13 C14 -179.24(14) . . . . ?
C17 C12 C13 C14 0.4(2) . . . . ?
C12 C13 C14 C15 -0.5(2) . . . . ?
C13 C14 C15 C16 -0.3(2) . . . . ?
C14 C15 C16 C17 1.3(2) . . . . ?
C15 C16 C17 C18 178.61(14) . . . . ?
C15 C16 C17 C12 -1.3(2) . . . . ?
C11 C12 C17 C18 0.2(2) . . . . ?
C13 C12 C17 C18 -179.46(13) . . . . ?
C11 C12 C17 C16 -179.87(13) . . . . ?
C13 C12 C17 C16 0.5(2) . . . . ?
C16 C17 C18 C19 -178.51(13) . . . . ?
C12 C17 C18 C19 1.4(2) . . . . ?
C16 C17 C18 C25 1.7(2) . . . . ?
C12 C17 C18 C25 -178.31(13) . . . . ?
C17 C18 C19 C20 177.45(12) . . . . ?
C25 C18 C19 C20 -2.8(2) . . . . ?
C17 C18 C19 C24 -2.0(2) . . . . ?
C25 C18 C19 C24 177.74(12) . . . . ?
C18 C19 C20 C21 -179.49(13) . . . . ?
C24 C19 C20 C21 -0.03(19) . . . . ?
C19 C20 C21 C22 -1.0(2) . . . . ?
C20 C21 C22 C23 0.9(2) . . . . ?
C21 C22 C23 C24 0.2(2) . . . . ?
C12 C11 C24 C23 -178.93(13) . . . . ?
C1A C11 C24 C23 -6.3(3) . . . . ?
C1B C11 C24 C23 15.9(4) . . . . ?
C12 C11 C24 C19 0.7(2) . . . . ?
C1A C11 C24 C19 173.3(2) . . . . ?
C1B C11 C24 C19 -164.5(4) . . . . ?
C22 C23 C24 C11 178.42(13) . . . . ?
C22 C23 C24 C19 -1.2(2) . . . . ?
C18 C19 C24 C11 0.95(19) . . . . ?
C20 C19 C24 C11 -178.52(12) . . . . ?
C18 C19 C24 C23 -179.44(13) . . . . ?
C20 C19 C24 C23 1.10(19) . . . . ?
C17 C18 C25 C30 86.63(18) . . . . ?
C19 C18 C25 C30 -93.12(19) . . . . ?
C17 C18 C25 C26 -89.81(18) . . . . ?
C19 C18 C25 C26 90.45(17) . . . . ?
C30 C25 C26 C27 -1.6(2) . . . . ?
C18 C25 C26 C27 174.88(14) . . . . ?
C25 C26 C27 C28A -7.5(7) . . . . ?
C25 C26 C27 C28B 5.5(7) . . . . ?
C26 C25 C30 C29B -9.4(4) . . . . ?
C18 C25 C30 C29B 174.0(3) . . . . ?
C26 C25 C30 C29A 12.5(3) . . . . ?
C18 C25 C30 C29A -164.1(3) . . . . ?
C12 C11 C1A C10A -88.7(4) . . . . ?
C24 C11 C1A C10A 98.7(4) . . . . ?
C12 C11 C1A C2A 89.2(4) . . . . ?
C24 C11 C1A C2A -83.4(4) . . . . ?
C10A C1A C2A C3A -0.5(5) . . . . ?
C11 C1A C2A C3A -178.5(3) . . . . ?
C1A C2A C3A C4A 0.5(5) . . . . ?
C2A C3A C4A C5A -178.2(4) . . . . ?
C2A C3A C4A C9A -1.2(7) . . . . ?
C3A C4A C5A C6A 178.9(6) . . . . ?
C9A C4A C5A C6A 1.8(9) . . . . ?
C4A C5A C6A C7A -2.9(11) . . . . ?
C5A C6A C7A C8A 3.8(11) . . . . ?
C6A C7A C8A C9A -3.6(8) . . . . ?
C7A C8A C9A C10A -178.1(4) . . . . ?
C7A C8A C9A C4A 2.5(7) . . . . ?
C3A C4A C9A C8A -178.8(4) . . . . ?
C5A C4A C9A C8A -1.6(8) . . . . ?
C3A C4A C9A C10A 1.8(7) . . . . ?
C5A C4A C9A C10A 179.0(4) . . . . ?
C2A C1A C10A C9A 1.2(6) . . . . ?
C11 C1A C10A C9A 179.2(3) . . . . ?
C8A C9A C10A C1A 178.7(4) . . . . ?
C4A C9A C10A C1A -1.9(6) . . . . ?
C12 C11 C1B C10B 103.4(7) . . . . ?
C24 C11 C1B C10B -90.9(7) . . . . ?
C12 C11 C1B C2B -75.1(8) . . . . ?
C24 C11 C1B C2B 90.6(7) . . . . ?
C10B C1B C2B C3B -0.7(11) . . . . ?
C11 C1B C2B C3B 177.7(6) . . . . ?
C1B C2B C3B C4B 2.1(10) . . . . ?
C2B C3B C4B C9B -1.3(13) . . . . ?
C2B C3B C4B C5B 177.2(8) . . . . ?
C9B C4B C5B C6B 3.4(18) . . . . ?
C3B C4B C5B C6B -175.1(13) . . . . ?
C4B C5B C6B C7B -10(2) . . . . ?
C5B C6B C7B C8B 11(2) . . . . ?
C6B C7B C8B C9B -5.8(17) . . . . ?
C3B C4B C9B C8B -179.5(9) . . . . ?
C5B C4B C9B C8B 1.9(16) . . . . ?
C3B C4B C9B C10B -0.8(15) . . . . ?
C5B C4B C9B C10B -179.4(9) . . . . ?
C7B C8B C9B C4B -0.9(16) . . . . ?
C7B C8B C9B C10B -179.6(7) . . . . ?
C2B C1B C10B C9B -1.3(11) . . . . ?
C11 C1B C10B C9B -179.8(7) . . . . ?
C4B C9B C10B C1B 2.1(14) . . . . ?
C8B C9B C10B C1B -179.1(8) . . . . ?
C25 C30 C29A C28A -16.6(7) . . . . ?
C26 C27 C28A C29A 4.0(12) . . . . ?
C26 C27 C28A C31A -172.6(6) . . . . ?
C30 C29A C28A C27 8.3(13) . . . . ?
C30 C29A C28A C31A -175.1(6) . . . . ?
C32A C31A C28A C27 112.0(11) . . . . ?
C40A C31A C28A C27 -68.9(9) . . . . ?
C32A C31A C28A C29A -64.5(9) . . . . ?
C40A C31A C28A C29A 114.6(10) . . . . ?
C40A C31A C32A C33A 1.9(7) . . . . ?
C28A C31A C32A C33A -179.0(5) . . . . ?
C31A C32A C33A C34A -2.9(6) . . . . ?
C32A C33A C34A C35A 1.4(7) . . . . ?
C33A C34A C35A C36A -178.8(4) . . . . ?
C33A C34A C35A C40A 1.0(6) . . . . ?
C34A C35A C36A C37A 178.8(4) . . . . ?
C40A C35A C36A C37A -1.0(4) . . . . ?
C35A C36A C37A C38A 2.2(6) . . . . ?
C36A C37A C38A C39A -2.0(5) . . . . ?
C37A C38A C39A C40A 0.5(4) . . . . ?
C38A C39A C40A C31A -177.5(3) . . . . ?
C38A C39A C40A C35A 0.7(4) . . . . ?
C32A C31A C40A C39A 178.7(4) . . . . ?
C28A C31A C40A C39A -0.4(7) . . . . ?
C32A C31A C40A C35A 0.4(6) . . . . ?
C28A C31A C40A C35A -178.6(5) . . . . ?
C34A C35A C40A C39A 179.8(3) . . . . ?
C36A C35A C40A C39A -0.5(4) . . . . ?
C34A C35A C40A C31A -1.9(5) . . . . ?
C36A C35A C40A C31A 177.8(3) . . . . ?
C26 C27 C28B C29B 0.6(13) . . . . ?
C26 C27 C28B C31B -176.4(7) . . . . ?
C25 C30 C29B C28B 15.4(9) . . . . ?
C31B C28B C29B C30 166.8(8) . . . . ?
C27 C28B C29B C30 -10.2(14) . . . . ?
C29B C28B C31B C32B -124.6(9) . . . . ?
C27 C28B C31B C32B 52.3(14) . . . . ?
C29B C28B C31B C40B 53.6(16) . . . . ?
C27 C28B C31B C40B -129.5(7) . . . . ?
C40B C31B C32B C33B 0.5(7) . . . . ?
C28B C31B C32B C33B 178.8(9) . . . . ?
C31B C32B C33B C34B -1.6(7) . . . . ?
C32B C33B C34B C35B 0.7(7) . . . . ?
C33B C34B C35B C36B -179.5(4) . . . . ?
C33B C34B C35B C40B 1.1(6) . . . . ?
C34B C35B C36B C37B -178.1(4) . . . . ?
C40B C35B C36B C37B 1.3(5) . . . . ?
C35B C36B C37B C38B 1.1(5) . . . . ?
C36B C37B C38B C39B -1.7(5) . . . . ?
C37B C38B C39B C40B -0.2(5) . . . . ?
C38B C39B C40B C35B 2.6(4) . . . . ?
C38B C39B C40B C31B -179.1(4) . . . . ?
C34B C35B C40B C39B 176.3(3) . . . . ?
C36B C35B C40B C39B -3.1(4) . . . . ?
C34B C35B C40B C31B -2.1(5) . . . . ?
C36B C35B C40B C31B 178.5(4) . . . . ?
C32B C31B C40B C39B -177.1(4) . . . . ?
C28B C31B C40B C39B 4.7(11) . . . . ?
C32B C31B C40B C35B 1.2(6) . . . . ?
C28B C31B C40B C35B -177.0(9) . . . . ?
